data_2023038
loop_
_publ_author_name
'Kraft, Bradley M.'
'Brennessel, William W.'
'Andrews, Jordan W.'
'Viggiani, Michael T.'
'Kittrell, Nathan F.'
'Heckman, Matthew T.'

_publ_section_title
;
 Synthesis and crystal structures of
 bis-[1-oxopyridin-2-olato(1-)]bis-(penta-fluoro-phen-yl)silicon(IV)-tetra-hydro-furan-pentane
 (2/1/1), bis-[1-oxopyridin-2-olato(1-)]bis-(<i>p</i>-tol-yl)silicon(IV),
 and dimesitylbis[1-oxopyridin-2-olato(1-)]silicon(IV).
;
_journal_coeditor_code EE2004
_journal_issue 'Pt 3'
_journal_name_full 'Acta crystallographica. Section E, Crystallographic communications'
_journal_page_first 318
_journal_page_last 324
_journal_paper_doi 10.1107/S2056989024001543
_journal_volume 80
_journal_year 2024
_chemical_formula_iupac 'C22 H8 F10 N2 O4 Si, 0.5C5 H12, 0.5C4 H8 O'
_chemical_formula_moiety 'C22 H8 F10 N2 O4 Si, 0.5(C5 H12), 0.5(C4 H8 O)'
_chemical_formula_sum 'C26.5 H18 F10 N2 O4.5 Si'
_chemical_formula_weight 654.52
_chemical_name_common 'Bis[1-oxopyridin-2-olato(1-)]bis(pentafluorophenyl)silicon(IV)--tetrahydrofuran--pentane (2/1/1)'
_chemical_name_systematic
'Bis[1-oxopyridin-2-olato(1-)]bis(pentafluorophenyl)silicon(IV)--tetrahydrofuran--pentane (2/1/1)'
_space_group_crystal_system monoclinic
_space_group_IT_number 14
_space_group_name_Hall '-P 2yn'
_space_group_name_H-M_alt 'P 1 21/n 1'
_atom_sites_solution_hydrogens geom
_atom_sites_solution_primary dual
_atom_sites_solution_secondary difmap
_audit_creation_method SHELXL-2019/3
_cell_angle_alpha 90
_cell_angle_beta 105.7674(15)
_cell_angle_gamma 90
_cell_formula_units_Z 4
_cell_length_a 12.6809(9)
_cell_length_b 12.1217(9)
_cell_length_c 17.7335(13)
_cell_measurement_reflns_used 3989
_cell_measurement_temperature 100.0(5)
_cell_measurement_theta_max 37.40
_cell_measurement_theta_min 2.30
_cell_volume 2623.3(3)
_computing_cell_refinement
;
SAINT (Bruker, 2013)
;
_computing_data_collection
;
APEX3 (Bruker, 2016)
;
_computing_data_reduction
;
SAINT (Bruker, 2013)
;
_computing_molecular_graphics
;
SHELXTL (Sheldrick, 2008)
;
_computing_publication_material
;
SHELXTL (Sheldrick, 2008)
;
_computing_structure_refinement
;
<i>SHELXL2019/3</i> (Sheldrick, 2015b)
;
_computing_structure_solution
;
<i>SHELXT2014/5</i> (Sheldrick, 2015a)
;
_diffrn_ambient_temperature 100.0(5)
_diffrn_measured_fraction_theta_full 0.996
_diffrn_measured_fraction_theta_max 0.972
_diffrn_measurement_device_type 'Bruker SMART APEXII CCD platform'
_diffrn_measurement_method '\w scans'
_diffrn_radiation_type MoK\a
_diffrn_radiation_wavelength 0.71073
_diffrn_reflns_av_R_equivalents 0.0431
_diffrn_reflns_av_unetI/netI 0.0325
_diffrn_reflns_limit_h_max 22
_diffrn_reflns_limit_h_min -22
_diffrn_reflns_limit_k_max 21
_diffrn_reflns_limit_k_min -21
_diffrn_reflns_limit_l_max 30
_diffrn_reflns_limit_l_min -30
_diffrn_reflns_number 97594
_diffrn_reflns_theta_full 37.785
_diffrn_reflns_theta_max 38.755
_diffrn_reflns_theta_min 1.768
_diffrn_source 'fine-focus sealed tube'
_exptl_absorpt_coefficient_mu 0.202
_exptl_absorpt_correction_T_max 0.7476
_exptl_absorpt_correction_T_min 0.6935
_exptl_absorpt_correction_type multi-scan
_exptl_absorpt_process_details
;
(SADABS; Krause <i>et al.</i>,  2015)
;
_exptl_crystal_colour colorless
_exptl_crystal_density_diffrn 1.657
_exptl_crystal_description plate
_exptl_crystal_F_000 1324
_exptl_crystal_size_max 0.40
_exptl_crystal_size_mid 0.36
_exptl_crystal_size_min 0.14
_refine_diff_density_max 0.612
_refine_diff_density_min -0.579
_refine_ls_extinction_method none
_refine_ls_goodness_of_fit_ref 1.033
_refine_ls_hydrogen_treatment constr
_refine_ls_matrix_type full
_refine_ls_number_parameters 446
_refine_ls_number_reflns 14595
_refine_ls_number_restraints 55
_refine_ls_restrained_S_all 1.033
_refine_ls_R_factor_all 0.0817
_refine_ls_R_factor_gt 0.0513
_refine_ls_shift/su_max 0.001
_refine_ls_shift/su_mean 0.000
_refine_ls_structure_factor_coef Fsqd
_refine_ls_weighting_details 'w=1/[\s^2^(Fo^2^)+(0.0822P)^2^+0.9141P] where P=(Fo^2^+2Fc^2^)/3'
_refine_ls_weighting_scheme calc
_refine_ls_wR_factor_gt 0.1448
_refine_ls_wR_factor_ref 0.1629
_reflns_number_gt 9977
_reflns_number_total 14595
_reflns_threshold_expression 'I > 2\s(I)'
_cod_data_source_file ee2004sup1.cif
_cod_data_source_block 1
_cod_depositor_comments 'Adding full bibliography for 2023038--2023040.cif.'
_cod_original_sg_symbol_H-M 'P 21/n'
_cod_database_code 2023038
_cod_database_fobs_code 2023038
_shelx_space_group_comment
;
The symmetry employed for this shelxl refinement is uniquely defined
by the following loop, which should always be used as a source of
symmetry information in preference to the above space-group names.
They are only intended as comments.
;
_shelx_estimated_absorpt_t_min 0.923
_shelx_estimated_absorpt_t_max 0.972

loop_
_space_group_symop_operation_xyz
'x, y, z'
'-x+1/2, y+1/2, -z+1/2'
'-x, -y, -z'
'x-1/2, -y-1/2, z-1/2'

loop_
_atom_site_type_symbol
_atom_site_label
_atom_site_fract_x
_atom_site_fract_y
_atom_site_fract_z
_atom_site_U_iso_or_equiv
_atom_site_adp_type
_atom_site_calc_flag
_atom_site_occupancy
_atom_site_disorder_assembly
_atom_site_disorder_group
Si Si1 0.66487(2) 0.71292(2) 0.62708(2) 0.01575(6) Uani d 1 . .
O O1 0.67613(7) 0.58885(7) 0.68356(5) 0.01829(14) Uani d 1 . .
O O2 0.69747(7) 0.78437(7) 0.72284(5) 0.01843(14) Uani d 1 . .
O O3 0.51949(7) 0.71616(6) 0.62790(5) 0.01877(15) Uani d 1 . .
O O4 0.63848(6) 0.84997(7) 0.58666(5) 0.01750(14) Uani d 1 . .
N N1 0.68205(8) 0.60779(8) 0.75861(6) 0.01816(19) Uani d 0.524(16) A 1
C C1 0.69390(9) 0.71546(8) 0.78005(6) 0.01806(18) Uani d 0.524(16) A 1
N N2 0.48096(8) 0.81844(9) 0.61909(7) 0.01913(19) Uani d 0.516(15) B 1
C C6 0.54737(8) 0.89276(8) 0.59860(6) 0.01757(18) Uani d 0.516(15) B 1
N N1' 0.69390(9) 0.71546(8) 0.78005(6) 0.01806(18) Uani d 0.476(16) A 5
C C1' 0.68205(8) 0.60779(8) 0.75861(6) 0.01816(19) Uani d 0.476(16) A 5
N N2' 0.54737(8) 0.89276(8) 0.59860(6) 0.01757(18) Uani d 0.484(15) B 5
C C6' 0.48096(8) 0.81844(9) 0.61909(7) 0.01913(19) Uani d 0.484(15) B 5
C C2 0.70444(11) 0.74796(10) 0.85565(7) 0.0224(2) Uani d 1 . .
H H2 0.713350 0.823669 0.869789 0.027 Uiso calc 1 A 1
C C3 0.70189(12) 0.66902(12) 0.91066(8) 0.0259(2) Uani d 1 . .
H H3 0.708483 0.689880 0.963383 0.031 Uiso calc 1 . .
C C4 0.68956(11) 0.55763(11) 0.88890(8) 0.0250(2) Uani d 1 . .
H H4 0.687662 0.503036 0.926946 0.030 Uiso calc 1 . .
C C5 0.68013(10) 0.52686(10) 0.81226(7) 0.0215(2) Uani d 1 . .
H H5 0.672500 0.451465 0.797136 0.026 Uiso calc 1 A 1
C C7 0.52081(10) 1.00284(9) 0.59067(7) 0.02030(19) Uani d 1 . .
H H7 0.569884 1.054923 0.578717 0.024 Uiso calc 1 B 1
C C8 0.42148(11) 1.03599(10) 0.60042(8) 0.0255(2) Uani d 1 . .
H H8 0.400870 1.111515 0.594537 0.031 Uiso calc 1 . .
C C9 0.35103(11) 0.95821(12) 0.61899(10) 0.0304(3) Uani d 1 . .
H H9 0.281838 0.980781 0.624646 0.036 Uiso calc 1 . .
C C10 0.38159(10) 0.84898(11) 0.62913(9) 0.0258(2) Uani d 1 . .
H H10 0.334779 0.795943 0.642792 0.031 Uiso calc 1 B 1
C C11 0.62534(9) 0.62938(9) 0.52904(7) 0.01742(18) Uani d 1 . .
C C12 0.68528(9) 0.53833(9) 0.51616(7) 0.01920(19) Uani d 1 . .
F F1 0.77010(7) 0.50006(6) 0.57439(5) 0.02438(15) Uani d 1 . .
C C13 0.66631(10) 0.48285(10) 0.44545(8) 0.0219(2) Uani d 1 . .
F F2 0.72793(8) 0.39565(7) 0.43788(6) 0.03029(18) Uani d 1 . .
C C14 0.58391(11) 0.51903(10) 0.38166(7) 0.0229(2) Uani d 1 . .
F F3 0.56808(8) 0.47189(7) 0.31140(5) 0.03075(18) Uani d 1 . .
C C15 0.52011(10) 0.60735(10) 0.39152(7) 0.0219(2) Uani d 1 . .
F F4 0.43903(8) 0.64323(7) 0.33081(5) 0.03056(18) Uani d 1 . .
C C16 0.54109(9) 0.65902(9) 0.46376(7) 0.01871(18) Uani d 1 . .
F F5 0.47407(6) 0.74494(6) 0.46711(5) 0.02394(15) Uani d 1 . .
C C17 0.81897(9) 0.73023(9) 0.62649(7) 0.01881(18) Uani d 1 . .
C C18 0.85009(10) 0.78010(10) 0.56525(8) 0.0225(2) Uani d 1 . .
F F6 0.77384(7) 0.80890(7) 0.49856(5) 0.02657(16) Uani d 1 . .
C C19 0.95760(12) 0.80612(13) 0.56729(9) 0.0300(3) Uani d 1 . .
F F7 0.98118(9) 0.85775(10) 0.50685(7) 0.0423(2) Uani d 1 . .
C C20 1.04070(11) 0.77953(15) 0.63276(11) 0.0349(3) Uani d 1 . .
F F8 1.14520(8) 0.80396(12) 0.63564(8) 0.0545(3) Uani d 1 . .
C C21 1.01591(11) 0.72697(13) 0.69452(10) 0.0305(3) Uani d 1 . .
F F9 1.09644(7) 0.70038(10) 0.75876(7) 0.0443(3) Uani d 1 . .
C C22 0.90737(10) 0.70317(10) 0.69006(8) 0.0221(2) Uani d 1 . .
F F10 0.89124(6) 0.65161(7) 0.75357(5) 0.02621(16) Uani d 1 . .
C C23 0.4695(4) 0.9762(6) 0.9416(4) 0.086(2) Uani d 0.5 C -1
H H23A 0.417411 0.974458 0.973522 0.128 Uiso calc 0.5 C -1
H H23B 0.511420 1.045096 0.951452 0.128 Uiso calc 0.5 C -1
H H23C 0.519747 0.913386 0.955440 0.128 Uiso calc 0.5 C -1
C C24 0.4109(6) 0.9697(6) 0.8603(5) 0.0749(18) Uani d 0.5 C -1
H H24A 0.464327 0.975185 0.828792 0.090 Uiso calc 0.5 C -1
H H24B 0.361469 1.034272 0.847065 0.090 Uiso calc 0.5 C -1
C C25 0.3418(6) 0.8635(5) 0.8355(4) 0.0589(13) Uani d 0.5 C -1
H H25A 0.296849 0.849535 0.872273 0.071 Uiso calc 0.5 C -1
H H25B 0.291733 0.873160 0.782364 0.071 Uiso calc 0.5 C -1
C C26 0.4188(6) 0.7637(8) 0.8360(5) 0.0513(16) Uani d 0.5 C -1
H H26A 0.457846 0.775760 0.795365 0.062 Uiso calc 0.5 C -1
H H26B 0.474409 0.761122 0.887388 0.062 Uiso calc 0.5 C -1
C C27 0.3620(4) 0.6549(4) 0.8216(3) 0.0601(12) Uani d 0.5 C -1
H H27A 0.325890 0.640356 0.862907 0.090 Uiso calc 0.5 C -1
H H27B 0.415795 0.596735 0.821837 0.090 Uiso calc 0.5 C -1
H H27C 0.307168 0.656125 0.770602 0.090 Uiso calc 0.5 C -1
O O5' 0.4671(2) 0.8125(3) 0.79186(18) 0.0468(6) Uani d 0.5 D -5
C C23' 0.4719(4) 0.9254(4) 0.8165(3) 0.0516(10) Uani d 0.5 D -5
H H23D 0.483429 0.974883 0.775048 0.062 Uiso calc 0.5 D -5
H H23E 0.532101 0.936716 0.864779 0.062 Uiso calc 0.5 D -5
C C24' 0.3630(5) 0.9471(5) 0.8314(4) 0.0565(12) Uani d 0.5 D -5
H H24C 0.368106 1.006523 0.870569 0.068 Uiso calc 0.5 D -5
H H24D 0.307096 0.967374 0.782534 0.068 Uiso calc 0.5 D -5
C C25' 0.3374(6) 0.8395(5) 0.8620(4) 0.0616(14) Uani d 0.5 D -5
H H25C 0.257285 0.830186 0.852460 0.074 Uiso calc 0.5 D -5
H H25D 0.372560 0.833615 0.918975 0.074 Uiso calc 0.5 D -5
C C26' 0.3826(7) 0.7550(8) 0.8179(6) 0.062(2) Uani d 0.5 D -5
H H26C 0.414208 0.692110 0.852291 0.075 Uiso calc 0.5 D -5
H H26D 0.324670 0.726969 0.772589 0.075 Uiso calc 0.5 D -5

loop_
_atom_site_aniso_label
_atom_site_aniso_U_11
_atom_site_aniso_U_22
_atom_site_aniso_U_33
_atom_site_aniso_U_12
_atom_site_aniso_U_13
_atom_site_aniso_U_23
Si1 0.01361(12) 0.01244(12) 0.01899(14) -0.00038(9) 0.00070(10) 0.00039(9)
O1 0.0211(4) 0.0138(3) 0.0178(3) 0.0001(3) 0.0015(3) 0.0003(3)
O2 0.0201(3) 0.0138(3) 0.0194(3) -0.0008(3) 0.0020(3) 0.0006(3)
O3 0.0157(3) 0.0129(3) 0.0264(4) 0.0001(2) 0.0035(3) 0.0010(3)
O4 0.0140(3) 0.0142(3) 0.0232(4) 0.0006(2) 0.0031(3) 0.0017(3)
N1 0.0170(4) 0.0152(4) 0.0199(4) 0.0008(3) 0.0010(3) 0.0011(3)
C1 0.0167(4) 0.0154(4) 0.0197(4) 0.0008(3) 0.0010(3) 0.0004(3)
N2 0.0152(4) 0.0161(4) 0.0247(5) 0.0002(3) 0.0030(3) -0.0001(3)
C6 0.0152(4) 0.0139(4) 0.0213(4) 0.0010(3) 0.0010(3) 0.0006(3)
N1' 0.0167(4) 0.0154(4) 0.0197(4) 0.0008(3) 0.0010(3) 0.0004(3)
C1' 0.0170(4) 0.0152(4) 0.0199(4) 0.0008(3) 0.0010(3) 0.0011(3)
N2' 0.0152(4) 0.0139(4) 0.0213(4) 0.0010(3) 0.0010(3) 0.0006(3)
C6' 0.0152(4) 0.0161(4) 0.0247(5) 0.0002(3) 0.0030(3) -0.0001(3)
C2 0.0239(5) 0.0188(4) 0.0224(5) 0.0009(4) 0.0026(4) -0.0029(4)
C3 0.0283(6) 0.0269(6) 0.0205(5) 0.0035(5) 0.0034(4) -0.0001(4)
C4 0.0272(6) 0.0237(5) 0.0225(5) 0.0021(4) 0.0041(4) 0.0045(4)
C5 0.0226(5) 0.0168(4) 0.0227(5) 0.0008(4) 0.0020(4) 0.0025(4)
C7 0.0212(5) 0.0145(4) 0.0227(5) 0.0008(3) 0.0017(4) 0.0009(3)
C8 0.0228(5) 0.0176(5) 0.0334(6) 0.0050(4) 0.0031(5) -0.0002(4)
C9 0.0215(5) 0.0236(5) 0.0466(8) 0.0046(4) 0.0103(5) -0.0014(5)
C10 0.0187(5) 0.0209(5) 0.0390(7) -0.0003(4) 0.0097(5) -0.0008(5)
C11 0.0169(4) 0.0134(4) 0.0203(5) -0.0006(3) 0.0023(3) 0.0006(3)
C12 0.0189(4) 0.0148(4) 0.0225(5) -0.0003(3) 0.0033(4) -0.0002(3)
F1 0.0220(3) 0.0197(3) 0.0281(4) 0.0055(3) 0.0010(3) 0.0004(3)
C13 0.0233(5) 0.0162(4) 0.0265(5) -0.0019(4) 0.0072(4) -0.0028(4)
F2 0.0306(4) 0.0221(3) 0.0392(5) 0.0028(3) 0.0114(4) -0.0084(3)
C14 0.0280(6) 0.0193(5) 0.0212(5) -0.0071(4) 0.0061(4) -0.0031(4)
F3 0.0402(5) 0.0288(4) 0.0235(4) -0.0098(3) 0.0091(3) -0.0074(3)
C15 0.0243(5) 0.0183(4) 0.0194(5) -0.0047(4) -0.0005(4) 0.0016(4)
F4 0.0353(4) 0.0258(4) 0.0218(4) -0.0030(3) -0.0073(3) 0.0025(3)
C16 0.0185(4) 0.0136(4) 0.0213(5) -0.0014(3) 0.0007(4) 0.0007(3)
F5 0.0221(3) 0.0171(3) 0.0266(4) 0.0040(2) -0.0036(3) 0.0004(3)
C17 0.0155(4) 0.0165(4) 0.0233(5) 0.0000(3) 0.0033(4) -0.0009(3)
C18 0.0184(4) 0.0215(5) 0.0267(6) -0.0011(4) 0.0049(4) -0.0008(4)
F6 0.0240(4) 0.0300(4) 0.0250(4) 0.0003(3) 0.0054(3) 0.0031(3)
C19 0.0229(5) 0.0334(7) 0.0362(7) -0.0040(5) 0.0124(5) 0.0005(5)
F7 0.0343(5) 0.0526(6) 0.0457(6) -0.0077(4) 0.0206(4) 0.0073(5)
C20 0.0165(5) 0.0425(8) 0.0457(9) -0.0052(5) 0.0086(5) -0.0013(7)
F8 0.0186(4) 0.0766(9) 0.0686(8) -0.0104(5) 0.0126(5) 0.0092(7)
C21 0.0151(5) 0.0373(7) 0.0359(7) -0.0003(5) 0.0012(5) 0.0014(6)
F9 0.0162(4) 0.0625(7) 0.0466(6) -0.0005(4) -0.0046(4) 0.0081(5)
C22 0.0148(4) 0.0221(5) 0.0274(6) -0.0001(4) 0.0022(4) -0.0001(4)
F10 0.0193(3) 0.0278(4) 0.0277(4) 0.0008(3) 0.0001(3) 0.0045(3)
C23 0.039(2) 0.100(5) 0.120(6) -0.009(3) 0.026(3) -0.029(4)
C24 0.081(4) 0.057(3) 0.095(5) -0.023(3) 0.038(4) -0.016(3)
C25 0.072(3) 0.054(3) 0.060(3) 0.009(2) 0.032(3) 0.015(2)
C26 0.049(3) 0.060(3) 0.050(4) 0.013(3) 0.021(3) 0.014(3)
C27 0.057(3) 0.070(3) 0.053(3) 0.004(2) 0.015(2) -0.018(2)
O5' 0.0403(14) 0.0526(16) 0.0476(15) 0.0081(12) 0.0122(12) -0.0033(12)
C23' 0.042(2) 0.064(3) 0.050(2) -0.0106(18) 0.0138(17) -0.0147(19)
C24' 0.059(3) 0.047(2) 0.075(3) 0.008(2) 0.037(3) 0.001(2)
C25' 0.071(3) 0.051(3) 0.072(4) 0.003(2) 0.036(3) 0.001(3)
C26' 0.083(6) 0.053(3) 0.056(4) 0.006(4) 0.026(4) 0.009(3)

loop_
_atom_type_symbol
_atom_type_description
_atom_type_scat_dispersion_real
_atom_type_scat_dispersion_imag
_atom_type_scat_source
C C 0.0033 0.0016 'International Tables Vol C Tables 4.2.6.8 and 6.1.1.4'
H H 0.0000 0.0000 'International Tables Vol C Tables 4.2.6.8 and 6.1.1.4'
N N 0.0061 0.0033 'International Tables Vol C Tables 4.2.6.8 and 6.1.1.4'
O O 0.0106 0.0060 'International Tables Vol C Tables 4.2.6.8 and 6.1.1.4'
F F 0.0171 0.0103 'International Tables Vol C Tables 4.2.6.8 and 6.1.1.4'
Si Si 0.0817 0.0704 'International Tables Vol C Tables 4.2.6.8 and 6.1.1.4'

loop_
_geom_angle_atom_site_label_1
_geom_angle_atom_site_label_2
_geom_angle_atom_site_label_3
_geom_angle_site_symmetry_1
_geom_angle_site_symmetry_3
_geom_angle
_geom_angle_publ_flag
O1 Si1 O4 . . 166.74(4) y
O1 Si1 O3 . . 86.65(4) y
O4 Si1 O3 . . 84.60(4) y
O1 Si1 O2 . . 85.17(4) y
O4 Si1 O2 . . 84.53(4) y
O3 Si1 O2 . . 87.56(4) y
O1 Si1 C11 . . 91.41(4) y
O4 Si1 C11 . . 98.54(4) y
O3 Si1 C11 . . 90.16(4) y
O2 Si1 C11 . . 175.99(5) y
O1 Si1 C17 . . 99.44(5) y
O4 Si1 C17 . . 88.68(4) y
O3 Si1 C17 . . 172.66(4) y
O2 Si1 C17 . . 88.88(5) y
C11 Si1 C17 . . 93.75(5) y
C1' O1 Si1 . . 112.84(7) ?
N1 O1 Si1 . . 112.84(7) ?
N1' O2 Si1 . . 111.23(7) ?
C1 O2 Si1 . . 111.23(7) ?
C6' O3 Si1 . . 110.81(7) ?
N2 O3 Si1 . . 110.81(7) ?
N2' O4 Si1 . . 111.71(7) ?
C6 O4 Si1 . . 111.71(7) ?
O1 N1 C1 . . 114.69(9) ?
O1 N1 C5 . . 124.26(10) ?
C1 N1 C5 . . 121.02(11) ?
O2 C1 N1 . . 114.61(10) ?
O2 C1 C2 . . 123.66(10) ?
N1 C1 C2 . . 121.70(10) ?
O3 N2 C6 . . 114.78(9) ?
O3 N2 C10 . . 124.02(10) ?
C6 N2 C10 . . 121.20(10) ?
O4 C6 N2 . . 114.45(9) ?
O4 C6 C7 . . 124.04(10) ?
N2 C6 C7 . . 121.50(10) ?
O2 N1' C1' . . 114.61(10) ?
O2 N1' C2 . . 123.66(10) ?
C1' N1' C2 . . 121.70(10) ?
O1 C1' N1' . . 114.69(9) ?
O1 C1' C5 . . 124.26(10) ?
N1' C1' C5 . . 121.02(11) ?
O4 N2' C6' . . 114.45(9) ?
O4 N2' C7 . . 124.04(10) ?
C6' N2' C7 . . 121.50(10) ?
O3 C6' N2' . . 114.78(9) ?
O3 C6' C10 . . 124.02(10) ?
N2' C6' C10 . . 121.20(10) ?
N1' C2 C3 . . 118.72(11) ?
C1 C2 C3 . . 118.72(11) ?
C1 C2 H2 . . 120.6 ?
C3 C2 H2 . . 120.6 ?
C2 C3 C4 . . 119.88(12) ?
C2 C3 H3 . . 120.1 ?
C4 C3 H3 . . 120.1 ?
C5 C4 C3 . . 120.26(12) ?
C5 C4 H4 . . 119.9 ?
C3 C4 H4 . . 119.9 ?
C1' C5 C4 . . 118.42(11) ?
N1 C5 C4 . . 118.42(11) ?
N1 C5 H5 . . 120.8 ?
C4 C5 H5 . . 120.8 ?
N2' C7 C8 . . 118.54(11) ?
C6 C7 C8 . . 118.54(11) ?
C6 C7 H7 . . 120.7 ?
C8 C7 H7 . . 120.7 ?
C7 C8 C9 . . 119.84(11) ?
C7 C8 H8 . . 120.1 ?
C9 C8 H8 . . 120.1 ?
C10 C9 C8 . . 120.24(12) ?
C10 C9 H9 . . 119.9 ?
C8 C9 H9 . . 119.9 ?
C6' C10 C9 . . 118.59(12) ?
N2 C10 C9 . . 118.59(12) ?
N2 C10 H10 . . 120.7 ?
C9 C10 H10 . . 120.7 ?
C16 C11 C12 . . 113.42(10) ?
C16 C11 Si1 . . 123.97(8) ?
C12 C11 Si1 . . 122.43(8) ?
F1 C12 C13 . . 115.50(10) ?
F1 C12 C11 . . 120.11(10) ?
C13 C12 C11 . . 124.37(11) ?
F2 C13 C12 . . 120.66(12) ?
F2 C13 C14 . . 119.84(11) ?
C12 C13 C14 . . 119.49(11) ?
F3 C14 C15 . . 120.33(12) ?
F3 C14 C13 . . 120.99(12) ?
C15 C14 C13 . . 118.65(11) ?
F4 C15 C14 . . 119.78(11) ?
F4 C15 C16 . . 120.51(11) ?
C14 C15 C16 . . 119.71(11) ?
F5 C16 C15 . . 115.00(10) ?
F5 C16 C11 . . 120.69(10) ?
C15 C16 C11 . . 124.29(11) ?
C18 C17 C22 . . 113.39(11) ?
C18 C17 Si1 . . 122.91(9) ?
C22 C17 Si1 . . 123.45(9) ?
F6 C18 C19 . . 115.25(12) ?
F6 C18 C17 . . 120.49(11) ?
C19 C18 C17 . . 124.25(12) ?
F7 C19 C20 . . 119.76(13) ?
F7 C19 C18 . . 120.96(14) ?
C20 C19 C18 . . 119.28(13) ?
F8 C20 C21 . . 120.52(15) ?
F8 C20 C19 . . 120.04(15) ?
C21 C20 C19 . . 119.44(13) ?
F9 C21 C20 . . 119.99(13) ?
F9 C21 C22 . . 120.74(14) ?
C20 C21 C22 . . 119.27(13) ?
F10 C22 C21 . . 114.91(11) ?
F10 C22 C17 . . 120.77(10) ?
C21 C22 C17 . . 124.32(13) ?
C24 C23 H23A . . 109.5 ?
C24 C23 H23B . . 109.5 ?
H23A C23 H23B . . 109.5 ?
C24 C23 H23C . . 109.5 ?
H23A C23 H23C . . 109.5 ?
H23B C23 H23C . . 109.5 ?
C23 C24 C25 . . 115.3(6) ?
C23 C24 H24A . . 108.4 ?
C25 C24 H24A . . 108.4 ?
C23 C24 H24B . . 108.4 ?
C25 C24 H24B . . 108.4 ?
H24A C24 H24B . . 107.5 ?
C26 C25 C24 . . 109.8(6) ?
C26 C25 H25A . . 109.7 ?
C24 C25 H25A . . 109.7 ?
C26 C25 H25B . . 109.7 ?
C24 C25 H25B . . 109.7 ?
H25A C25 H25B . . 108.2 ?
C27 C26 C25 . . 114.5(6) ?
C27 C26 H26A . . 108.6 ?
C25 C26 H26A . . 108.6 ?
C27 C26 H26B . . 108.6 ?
C25 C26 H26B . . 108.6 ?
H26A C26 H26B . . 107.6 ?
C26 C27 H27A . . 109.5 ?
C26 C27 H27B . . 109.5 ?
H27A C27 H27B . . 109.5 ?
C26 C27 H27C . . 109.5 ?
H27A C27 H27C . . 109.5 ?
H27B C27 H27C . . 109.5 ?
C23' O5' C26' . . 109.5(5) ?
O5' C23' C24' . . 104.9(4) ?
O5' C23' H23D . . 110.8 ?
C24' C23' H23D . . 110.8 ?
O5' C23' H23E . . 110.8 ?
C24' C23' H23E . . 110.8 ?
H23D C23' H23E . . 108.8 ?
C25' C24' C23' . . 102.3(4) ?
C25' C24' H24C . . 111.3 ?
C23' C24' H24C . . 111.3 ?
C25' C24' H24D . . 111.3 ?
C23' C24' H24D . . 111.3 ?
H24C C24' H24D . . 109.2 ?
C24' C25' C26' . . 105.0(6) ?
C24' C25' H25C . . 110.7 ?
C26' C25' H25C . . 110.7 ?
C24' C25' H25D . . 110.7 ?
C26' C25' H25D . . 110.7 ?
H25C C25' H25D . . 108.8 ?
O5' C26' C25' . . 104.9(7) ?
O5' C26' H26C . . 110.8 ?
C25' C26' H26C . . 110.8 ?
O5' C26' H26D . . 110.8 ?
C25' C26' H26D . . 110.8 ?
H26C C26' H26D . . 108.8 ?

loop_
_geom_bond_atom_site_label_1
_geom_bond_atom_site_label_2
_geom_bond_site_symmetry_2
_geom_bond_distance
_geom_bond_publ_flag
Si1 O1 . 1.7910(9) y
Si1 O4 . 1.8042(9) y
Si1 O3 . 1.8480(9) y
Si1 O2 . 1.8503(9) y
Si1 C11 . 1.9559(12) y
Si1 C17 . 1.9683(12) y
O1 C1' . 1.3324(14) ?
O1 N1 . 1.3324(14) ?
O2 N1' . 1.3244(14) ?
O2 C1 . 1.3244(14) ?
O3 C6' . 1.3263(13) ?
O3 N2 . 1.3263(13) ?
O4 N2' . 1.3348(13) ?
O4 C6 . 1.3348(13) ?
N1 C1 . 1.3562(14) ?
N1 C5 . 1.3714(16) ?
C1 C2 . 1.3686(17) ?
N2 C6 . 1.3487(15) ?
N2 C10 . 1.3706(16) ?
C6 C7 . 1.3740(15) ?
N1' C1' . 1.3562(14) ?
N1' C2 . 1.3686(17) ?
C1' C5 . 1.3714(16) ?
N2' C6' . 1.3487(15) ?
N2' C7 . 1.3740(15) ?
C6' C10 . 1.3706(16) ?
C2 C3 . 1.3732(19) ?
C2 H2 . 0.9500 ?
C3 C4 . 1.4013(19) ?
C3 H3 . 0.9500 ?
C4 C5 . 1.3828(19) ?
C4 H4 . 0.9500 ?
C5 H5 . 0.9500 ?
C7 C8 . 1.3770(18) ?
C7 H7 . 0.9500 ?
C8 C9 . 1.398(2) ?
C8 H8 . 0.9500 ?
C9 C10 . 1.3776(19) ?
C9 H9 . 0.9500 ?
C10 H10 . 0.9500 ?
C11 C16 . 1.3923(16) ?
C11 C12 . 1.3937(16) ?
C12 F1 . 1.3545(14) ?
C12 C13 . 1.3851(17) ?
C13 F2 . 1.3428(14) ?
C13 C14 . 1.3861(19) ?
C14 F3 . 1.3353(15) ?
C14 C15 . 1.3814(19) ?
C15 F4 . 1.3430(14) ?
C15 C16 . 1.3853(17) ?
C16 F5 . 1.3557(14) ?
C17 C18 . 1.3904(18) ?
C17 C22 . 1.3957(17) ?
C18 F6 . 1.3543(15) ?
C18 C19 . 1.3903(18) ?
C19 F7 . 1.3431(18) ?
C19 C20 . 1.377(2) ?
C20 F8 . 1.3452(17) ?
C20 C21 . 1.375(2) ?
C21 F9 . 1.3462(17) ?
C21 C22 . 1.3874(18) ?
C22 F10 . 1.3513(16) ?
C23 C24 . 1.434(10) ?
C23 H23A . 0.9800 ?
C23 H23B . 0.9800 ?
C23 H23C . 0.9800 ?
C24 C25 . 1.553(8) ?
C24 H24A . 0.9900 ?
C24 H24B . 0.9900 ?
C25 C26 . 1.552(10) ?
C25 H25A . 0.9900 ?
C25 H25B . 0.9900 ?
C26 C27 . 1.491(10) ?
C26 H26A . 0.9900 ?
C26 H26B . 0.9900 ?
C27 H27A . 0.9800 ?
C27 H27B . 0.9800 ?
C27 H27C . 0.9800 ?
O5' C23' . 1.432(5) ?
O5' C26' . 1.456(10) ?
C23' C24' . 1.498(6) ?
C23' H23D . 0.9900 ?
C23' H23E . 0.9900 ?
C24' C25' . 1.482(8) ?
C24' H24C . 0.9900 ?
C24' H24D . 0.9900 ?
C25' C26' . 1.494(11) ?
C25' H25C . 0.9900 ?
C25' H25D . 0.9900 ?
C26' H26C . 0.9900 ?
C26' H26D . 0.9900 ?

loop_
_geom_hbond_atom_site_label_D
_geom_hbond_atom_site_label_H
_geom_hbond_atom_site_label_A
_geom_hbond_site_symmetry_A
_geom_hbond_distance_DH
_geom_hbond_distance_HA
_geom_hbond_distance_DA
_geom_hbond_angle_DHA
_geom_hbond_publ_flag
C2 H2 F1 2_656 0.95 2.34 3.2809(15) 169.8 yes
C3 H3 F7 4_576 0.95 3.23 3.6665(18) 110.0 ?
C4 H4 F6 2_646 0.95 2.68 3.5757(16) 157.8 yes
C5 H5 F4 3_666 0.95 2.59 3.2997(15) 131.5 yes
C7 H7 F5 3_676 0.95 2.57 3.2307(14) 126.8 yes
C8 H8 F5 3_676 0.95 2.77 3.3319(16) 118.6 ?
C8 H8 F6 3_676 0.95 2.56 3.2230(15) 126.7 yes
C8 H8 F9 2_656 0.95 2.81 3.2507(18) 109.5 ?
C9 H9 F6 3_676 0.95 3.31 3.6095(17) 100.9 ?
C9 H9 F8 1_455 0.95 2.80 3.2885(18) 113.2 ?
C10 H10 F2 3_666 0.95 2.73 3.3522(16) 123.7 ?
C10 H10 F8 1_455 0.95 2.37 3.0797(16) 130.7 yes

loop_
_geom_torsion_atom_site_label_1
_geom_torsion_atom_site_label_2
_geom_torsion_atom_site_label_3
_geom_torsion_atom_site_label_4
_geom_torsion_site_symmetry_1
_geom_torsion_site_symmetry_2
_geom_torsion_site_symmetry_3
_geom_torsion_site_symmetry_4
_geom_torsion
_geom_torsion_publ_flag
O4 Si1 O1 C1' . . . . -28.5(2) ?
O3 Si1 O1 C1' . . . . -77.23(8) ?
O2 Si1 O1 C1' . . . . 10.60(8) ?
C11 Si1 O1 C1' . . . . -167.31(8) ?
C17 Si1 O1 C1' . . . . 98.65(8) ?
O4 Si1 O1 N1 . . . . -28.5(2) ?
O3 Si1 O1 N1 . . . . -77.23(8) ?
O2 Si1 O1 N1 . . . . 10.60(8) ?
C11 Si1 O1 N1 . . . . -167.31(8) ?
C17 Si1 O1 N1 . . . . 98.65(8) ?
O1 Si1 O2 N1' . . . . -10.44(7) ?
O4 Si1 O2 N1' . . . . 161.20(8) ?
O3 Si1 O2 N1' . . . . 76.40(7) ?
C17 Si1 O2 N1' . . . . -110.02(8) ?
O1 Si1 O2 C1 . . . . -10.44(7) ?
O4 Si1 O2 C1 . . . . 161.20(8) ?
O3 Si1 O2 C1 . . . . 76.40(7) ?
C17 Si1 O2 C1 . . . . -110.02(8) ?
O1 Si1 O3 C6' . . . . 154.54(8) ?
O4 Si1 O3 C6' . . . . -15.49(8) ?
O2 Si1 O3 C6' . . . . 69.23(8) ?
C11 Si1 O3 C6' . . . . -114.06(8) ?
O1 Si1 O3 N2 . . . . 154.54(8) ?
O4 Si1 O3 N2 . . . . -15.49(8) ?
O2 Si1 O3 N2 . . . . 69.23(8) ?
C11 Si1 O3 N2 . . . . -114.06(8) ?
O1 Si1 O4 N2' . . . . -31.6(2) ?
O3 Si1 O4 N2' . . . . 17.32(7) ?
O2 Si1 O4 N2' . . . . -70.74(8) ?
C11 Si1 O4 N2' . . . . 106.66(8) ?
C17 Si1 O4 N2' . . . . -159.74(8) ?
O1 Si1 O4 C6 . . . . -31.6(2) ?
O3 Si1 O4 C6 . . . . 17.32(7) ?
O2 Si1 O4 C6 . . . . -70.74(8) ?
C11 Si1 O4 C6 . . . . 106.66(8) ?
C17 Si1 O4 C6 . . . . -159.74(8) ?
Si1 O1 N1 C1 . . . . -8.78(12) ?
Si1 O1 N1 C5 . . . . 173.22(9) ?
Si1 O2 C1 N1 . . . . 8.22(12) ?
Si1 O2 C1 C2 . . . . -173.65(9) ?
O1 N1 C1 O2 . . . . 0.12(14) ?
C5 N1 C1 O2 . . . . 178.19(10) ?
O1 N1 C1 C2 . . . . -178.04(10) ?
C5 N1 C1 C2 . . . . 0.02(17) ?
Si1 O3 N2 C6 . . . . 10.62(12) ?
Si1 O3 N2 C10 . . . . -169.72(11) ?
Si1 O4 C6 N2 . . . . -15.96(12) ?
Si1 O4 C6 C7 . . . . 164.44(9) ?
O3 N2 C6 O4 . . . . 3.27(15) ?
C10 N2 C6 O4 . . . . -176.40(11) ?
O3 N2 C6 C7 . . . . -177.13(11) ?
C10 N2 C6 C7 . . . . 3.20(18) ?
Si1 O2 N1' C1' . . . . 8.22(12) ?
Si1 O2 N1' C2 . . . . -173.65(9) ?
Si1 O1 C1' N1' . . . . -8.78(12) ?
Si1 O1 C1' C5 . . . . 173.22(9) ?
O2 N1' C1' O1 . . . . 0.12(14) ?
C2 N1' C1' O1 . . . . -178.04(10) ?
O2 N1' C1' C5 . . . . 178.19(10) ?
C2 N1' C1' C5 . . . . 0.02(17) ?
Si1 O4 N2' C6' . . . . -15.96(12) ?
Si1 O4 N2' C7 . . . . 164.44(9) ?
Si1 O3 C6' N2' . . . . 10.62(12) ?
Si1 O3 C6' C10 . . . . -169.72(11) ?
O4 N2' C6' O3 . . . . 3.27(15) ?
C7 N2' C6' O3 . . . . -177.13(11) ?
O4 N2' C6' C10 . . . . -176.40(11) ?
C7 N2' C6' C10 . . . . 3.20(18) ?
O2 N1' C2 C3 . . . . -178.57(11) ?
C1' N1' C2 C3 . . . . -0.58(18) ?
O2 C1 C2 C3 . . . . -178.57(11) ?
N1 C1 C2 C3 . . . . -0.58(18) ?
N1' C2 C3 C4 . . . . 0.5(2) ?
C1 C2 C3 C4 . . . . 0.5(2) ?
C2 C3 C4 C5 . . . . 0.1(2) ?
O1 C1' C5 C4 . . . . 178.47(11) ?
N1' C1' C5 C4 . . . . 0.59(18) ?
O1 N1 C5 C4 . . . . 178.47(11) ?
C1 N1 C5 C4 . . . . 0.59(18) ?
C3 C4 C5 C1' . . . . -0.66(19) ?
C3 C4 C5 N1 . . . . -0.66(19) ?
O4 N2' C7 C8 . . . . 176.47(11) ?
C6' N2' C7 C8 . . . . -3.09(18) ?
O4 C6 C7 C8 . . . . 176.47(11) ?
N2 C6 C7 C8 . . . . -3.09(18) ?
N2' C7 C8 C9 . . . . 0.8(2) ?
C6 C7 C8 C9 . . . . 0.8(2) ?
C7 C8 C9 C10 . . . . 1.3(2) ?
O3 C6' C10 C9 . . . . 179.41(13) ?
N2' C6' C10 C9 . . . . -1.0(2) ?
O3 N2 C10 C9 . . . . 179.41(13) ?
C6 N2 C10 C9 . . . . -1.0(2) ?
C8 C9 C10 C6' . . . . -1.3(2) ?
C8 C9 C10 N2 . . . . -1.3(2) ?
C16 C11 C12 F1 . . . . 179.86(10) ?
Si1 C11 C12 F1 . . . . 4.45(15) ?
C16 C11 C12 C13 . . . . 1.43(17) ?
Si1 C11 C12 C13 . . . . -173.97(9) ?
F1 C12 C13 F2 . . . . 1.51(17) ?
C11 C12 C13 F2 . . . . 180.00(11) ?
F1 C12 C13 C14 . . . . -177.48(11) ?
C11 C12 C13 C14 . . . . 1.01(19) ?
F2 C13 C14 F3 . . . . -3.34(18) ?
C12 C13 C14 F3 . . . . 175.65(11) ?
F2 C13 C14 C15 . . . . 178.54(11) ?
C12 C13 C14 C15 . . . . -2.46(18) ?
F3 C14 C15 F4 . . . . 2.55(18) ?
C13 C14 C15 F4 . . . . -179.32(11) ?
F3 C14 C15 C16 . . . . -176.71(11) ?
C13 C14 C15 C16 . . . . 1.41(18) ?
F4 C15 C16 F5 . . . . 0.51(16) ?
C14 C15 C16 F5 . . . . 179.77(11) ?
F4 C15 C16 C11 . . . . -178.03(11) ?
C14 C15 C16 C11 . . . . 1.23(19) ?
C12 C11 C16 F5 . . . . 178.98(10) ?
Si1 C11 C16 F5 . . . . -5.70(16) ?
C12 C11 C16 C15 . . . . -2.56(17) ?
Si1 C11 C16 C15 . . . . 172.76(9) ?
C22 C17 C18 F6 . . . . 178.41(11) ?
Si1 C17 C18 F6 . . . . -7.13(16) ?
C22 C17 C18 C19 . . . . -2.95(19) ?
Si1 C17 C18 C19 . . . . 171.50(11) ?
F6 C18 C19 F7 . . . . 1.0(2) ?
C17 C18 C19 F7 . . . . -177.71(13) ?
F6 C18 C19 C20 . . . . -179.78(14) ?
C17 C18 C19 C20 . . . . 1.5(2) ?
F7 C19 C20 F8 . . . . -0.9(3) ?
C18 C19 C20 F8 . . . . 179.89(15) ?
F7 C19 C20 C21 . . . . 179.80(15) ?
C18 C19 C20 C21 . . . . 0.6(2) ?
F8 C20 C21 F9 . . . . 0.5(3) ?
C19 C20 C21 F9 . . . . 179.87(15) ?
F8 C20 C21 C22 . . . . 179.77(15) ?
C19 C20 C21 C22 . . . . -0.9(3) ?
F9 C21 C22 F10 . . . . -0.7(2) ?
C20 C21 C22 F10 . . . . -179.93(14) ?
F9 C21 C22 C17 . . . . 178.44(13) ?
C20 C21 C22 C17 . . . . -0.8(2) ?
C18 C17 C22 F10 . . . . -178.32(11) ?
Si1 C17 C22 F10 . . . . 7.26(17) ?
C18 C17 C22 C21 . . . . 2.58(19) ?
Si1 C17 C22 C21 . . . . -171.84(11) ?
C23 C24 C25 C26 . . . . -72.1(8) ?
C24 C25 C26 C27 . . . . 173.7(6) ?
C26' O5' C23' C24' . . . . -20.7(6) ?
O5' C23' C24' C25' . . . . 34.3(6) ?
C23' C24' C25' C26' . . . . -35.2(7) ?
C23' O5' C26' C25' . . . . -1.3(7) ?
C24' C25' C26' O5' . . . . 23.2(8) ?
